data_4346162
loop_
_publ_author_name
'Li, Lina'
'Zhang, Shuquan'
'Xu, Yingying'
'Zhao, Sangen'
'Sun, Zhihua'
'Luo, Junhua'

_publ_section_title
;
 Dynamic entangled framework based on an iridium-organic unit showing
 reversible luminescence turn-on sensing.
;
_journal_issue 18
_journal_name_full 'Inorganic chemistry'
_journal_page_first 8872
_journal_page_last 8874
_journal_paper_doi 10.1021/acs.inorgchem.5b00682
_journal_volume 54
_journal_year 2015
_chemical_formula_sum 'C68 H52 Ir2 N8 O12 Zn'
_chemical_formula_weight 1623.03
_space_group_IT_number 110
_space_group_name_Hall 'I 4bw -2c'
_space_group_name_H-M_alt 'I 41 c d'
_symmetry_cell_setting tetragonal
_symmetry_space_group_name_H-M 'I 41 c d'
_atom_sites_solution_hydrogens geom
_atom_sites_solution_primary direct
_atom_sites_solution_secondary difmap
_audit_creation_method SHELXL-97
_cell_angle_alpha 90.00
_cell_angle_beta 90.00
_cell_angle_gamma 90.00
_cell_formula_units_Z 8
_cell_length_a 17.14300(10)
_cell_length_b 17.14300(10)
_cell_length_c 49.0687(6)
_cell_measurement_reflns_used 10616
_cell_measurement_temperature 173(2)
_cell_measurement_theta_max 71.469
_cell_measurement_theta_min 4.052
_cell_volume 14420.4(2)
_computing_structure_refinement 'SHELXL-97 (Sheldrick, 1997)'
_computing_structure_solution 'SHELXS-97 (Sheldrick, 1990)'
_diffrn_ambient_temperature 173(2)
_diffrn_measured_fraction_theta_full 0.982
_diffrn_measured_fraction_theta_max 0.982
_diffrn_measurement_device_type 'SuperNova, Dual, Cu at zero, Atlas'
_diffrn_radiation_monochromator graphite
_diffrn_radiation_source 'fine-focus sealed tube'
_diffrn_radiation_type CuK\a
_diffrn_radiation_wavelength 1.54184
_diffrn_reflns_av_R_equivalents 0.0343
_diffrn_reflns_av_sigmaI/netI 0.0244
_diffrn_reflns_limit_h_max 20
_diffrn_reflns_limit_h_min -21
_diffrn_reflns_limit_k_max 20
_diffrn_reflns_limit_k_min -12
_diffrn_reflns_limit_l_max 40
_diffrn_reflns_limit_l_min -59
_diffrn_reflns_number 18859
_diffrn_reflns_theta_full 73.05
_diffrn_reflns_theta_max 73.05
_diffrn_reflns_theta_min 4.07
_exptl_absorpt_coefficient_mu 7.893
_exptl_absorpt_correction_T_max 1.00000
_exptl_absorpt_correction_T_min 0.49845
_exptl_absorpt_correction_type multi-scan
_exptl_crystal_colour red
_exptl_crystal_density_diffrn 1.495
_exptl_crystal_density_method 'not measured'
_exptl_crystal_description stick
_exptl_crystal_F_000 20769
_exptl_crystal_size_max 0.5000
_exptl_crystal_size_mid 0.2000
_exptl_crystal_size_min 0.1800
_platon_squeeze_details
;
;
_refine_diff_density_max 0.871
_refine_diff_density_min -0.698
_refine_diff_density_rms 0.082
_refine_ls_abs_structure_details 'Flack H D (1983), Acta Cryst. A39, 876-881'
_refine_ls_abs_structure_Flack 0.098(13)
_refine_ls_extinction_method none
_refine_ls_goodness_of_fit_ref 1.105
_refine_ls_hydrogen_treatment mixed
_refine_ls_matrix_type full
_refine_ls_number_parameters 411
_refine_ls_number_reflns 5011
_refine_ls_number_restraints 9
_refine_ls_restrained_S_all 1.104
_refine_ls_R_factor_all 0.0371
_refine_ls_R_factor_gt 0.0347
_refine_ls_shift/su_max 0.001
_refine_ls_shift/su_mean 0.000
_refine_ls_structure_factor_coef Fsqd
_refine_ls_weighting_details 'calc w=1/[\s^2^(Fo^2^)+(0.0393P)^2^+72.5760P] where P=(Fo^2^+2Fc^2^)/3'
_refine_ls_weighting_scheme calc
_refine_ls_wR_factor_gt 0.0911
_refine_ls_wR_factor_ref 0.0934
_reflns_number_gt 4761
_reflns_number_total 5011
_reflns_threshold_expression >2sigma(I)
_cod_data_source_file ic5b00682_si_002.cif
_cod_data_source_block 1
_cod_original_sg_symbol_H-M I41cd
_cod_database_code 4346162

loop_
_symmetry_equiv_pos_as_xyz
'x, y, z'
'-y, x+1/2, z+1/4'
'-x, -y, z'
'y, -x+1/2, z+1/4'
'-x, y, z+1/2'
'x, -y, z+1/2'
'-y+1/2, -x, z+1/4'
'y+1/2, x, z+1/4'
'x+1/2, y+1/2, z+1/2'
'-y+1/2, x+1, z+3/4'
'-x+1/2, -y+1/2, z+1/2'
'y+1/2, -x+1, z+3/4'
'-x+1/2, y+1/2, z+1'
'x+1/2, -y+1/2, z+1'
'-y+1, -x+1/2, z+3/4'
'y+1, x+1/2, z+3/4'

loop_
_atom_site_label
_atom_site_type_symbol
_atom_site_fract_x
_atom_site_fract_y
_atom_site_fract_z
_atom_site_U_iso_or_equiv
_atom_site_adp_type
_atom_site_occupancy
_atom_site_symmetry_multiplicity
_atom_site_calc_flag
_atom_site_refinement_flags
Ir1 Ir 0.784289(19) 0.707187(18) 0.383080(14) 0.04469(10) Uani 1 1 d .
Zn Zn 0.5000 0.5000 0.26487(3) 0.0553(4) Uani 1 2 d S
O1 O 0.9427(4) 0.6230(4) 0.47864(13) 0.084(2) Uani 1 1 d .
O2 O 0.9123(4) 0.4997(4) 0.48976(11) 0.0637(17) Uani 1 1 d .
O3 O 0.5665(7) 0.6328(5) 0.30042(19) 0.158(5) Uani 1 1 d .
O4 O 0.5828(5) 0.5061(4) 0.29208(12) 0.076(2) Uani 1 1 d .
C1 C 0.8561(5) 0.5528(5) 0.45003(15) 0.0486(19) Uani 1 1 d .
C2 C 0.6751(7) 0.7163(7) 0.4317(2) 0.075(3) Uani 1 1 d .
H2A H 0.7024 0.6721 0.4384 0.089 Uiso 1 1 calc R
C3 C 0.6793(7) 0.8358(7) 0.3706(3) 0.082(3) Uani 1 1 d U
C4 C 0.6307(5) 0.5588(6) 0.33290(16) 0.057(2) Uani 1 1 d .
C11 C 0.7430(7) 0.7944(6) 0.3591(2) 0.069(3) Uani 1 1 d .
C5 C 0.7131(5) 0.5482(5) 0.38041(19) 0.0492(18) Uani 1 1 d .
C6 C 0.7689(9) 0.8146(6) 0.3324(2) 0.081(3) Uani 1 1 d .
H6A H 0.8113 0.7874 0.3243 0.098 Uiso 1 1 calc R
C33 C 0.9330(6) 0.7883(4) 0.3826(3) 0.060(2) Uani 1 1 d .
C7 C 0.6159(7) 0.7479(9) 0.4471(3) 0.100(4) Uani 1 1 d .
H7A H 0.6042 0.7266 0.4645 0.119 Uiso 1 1 calc R
C8 C 0.6442(9) 0.8963(7) 0.3564(3) 0.101(5) Uani 1 1 d U
H8A H 0.6013 0.9238 0.3639 0.121 Uiso 1 1 calc R
C9 C 0.9244(7) 0.8744(6) 0.4294(2) 0.071(3) Uani 1 1 d .
H9A H 0.9229 0.9033 0.4459 0.085 Uiso 1 1 calc R
C10 C 0.8108(6) 0.4903(6) 0.44592(16) 0.062(3) Uani 1 1 d .
H10A H 0.8113 0.4487 0.4587 0.074 Uiso 1 1 calc R
N1 N 0.8075(4) 0.6104(4) 0.40939(13) 0.0404(14) Uani 1 1 d .
C12 C 0.6720(6) 0.6227(5) 0.34345(16) 0.054(2) Uani 1 1 d .
H12A H 0.6721 0.6708 0.3338 0.064 Uiso 1 1 calc R
C13 C 0.6699(5) 0.4846(6) 0.37096(17) 0.062(2) Uani 1 1 d .
H13A H 0.6684 0.4374 0.3811 0.074 Uiso 1 1 calc R
C14 C 0.9352(7) 0.6254(7) 0.3187(2) 0.082(3) Uani 1 1 d .
H14A H 0.9339 0.5869 0.3048 0.098 Uiso 1 1 calc R
C15 C 0.8644(5) 0.7819(5) 0.39837(17) 0.048(2) Uani 1 1 d U
N2 N 0.7113(3) 0.6169(4) 0.36691(13) 0.0389(14) Uani 1 1 d .
C16 C 0.6729(11) 0.9153(7) 0.3314(3) 0.114(6) Uani 1 1 d U
H16A H 0.6513 0.9590 0.3222 0.137 Uiso 1 1 calc R
C17 C 0.5896(7) 0.5676(6) 0.30601(18) 0.075(3) Uani 1 1 d .
C18 C 0.6510(7) 0.8057(7) 0.3977(2) 0.073(3) Uani 1 1 d U
C34 C 0.7639(6) 0.4860(6) 0.42341(17) 0.071(3) Uani 1 1 d .
H34A H 0.7331 0.4407 0.4203 0.085 Uiso 1 1 calc R
C19 C 0.6308(6) 0.4910(6) 0.34737(17) 0.062(2) Uani 1 1 d .
H19A H 0.6025 0.4473 0.3406 0.075 Uiso 1 1 calc R
C20 C 0.7322(9) 0.8738(7) 0.3185(3) 0.100(4) Uani 1 1 d .
H20A H 0.7471 0.8862 0.3004 0.120 Uiso 1 1 calc R
C21 C 0.9959(8) 0.6770(8) 0.3204(2) 0.093(4) Uani 1 1 d .
H21A H 1.0369 0.6750 0.3074 0.111 Uiso 1 1 calc R
C22 C 0.9874(8) 0.8814(6) 0.4114(3) 0.092(4) Uani 1 1 d U
H22A H 1.0274 0.9179 0.4154 0.110 Uiso 1 1 calc R
C23 C 0.9928(7) 0.8392(6) 0.3894(2) 0.075(3) Uani 1 1 d U
H23A H 1.0375 0.8433 0.3780 0.090 Uiso 1 1 calc R
C24 C 0.5902(8) 0.8375(8) 0.4120(3) 0.099(4) Uani 1 1 d U
H24A H 0.5597 0.8783 0.4044 0.118 Uiso 1 1 calc R
C25 C 0.9974(8) 0.7299(7) 0.3402(2) 0.085(3) Uani 1 1 d .
H25A H 1.0401 0.7651 0.3413 0.102 Uiso 1 1 calc R
C26 C 0.5743(7) 0.8096(9) 0.4374(3) 0.103(4) Uani 1 1 d U
H26A H 0.5347 0.8328 0.4483 0.124 Uiso 1 1 calc R
C27 C 0.7613(5) 0.5464(5) 0.40541(16) 0.0472(19) Uani 1 1 d .
C28 C 0.9074(5) 0.5621(5) 0.47446(15) 0.051(2) Uani 1 1 d .
C29 C 0.9374(6) 0.7345(6) 0.3592(2) 0.064(2) Uani 1 1 d .
C30 C 0.8623(6) 0.8228(5) 0.4223(2) 0.057(2) Uani 1 1 d U
H30A H 0.8192 0.8168 0.4342 0.068 Uiso 1 1 calc R
C31 C 0.8766(7) 0.6303(5) 0.33741(19) 0.059(3) Uani 1 1 d .
H31A H 0.8355 0.5933 0.3365 0.071 Uiso 1 1 calc R
C32 C 0.8526(5) 0.6133(5) 0.43147(17) 0.0434(18) Uani 1 1 d .
H32A H 0.8834 0.6585 0.4346 0.052 Uiso 1 1 calc R
N3 N 0.8743(4) 0.6838(4) 0.35667(14) 0.0533(18) Uani 1 1 d .
N4 N 0.6955(5) 0.7464(5) 0.40725(16) 0.0574(18) Uani 1 1 d .
O6 O 0.3473(11) 0.7780(10) 0.2547(3) 0.230(9) Uani 1 1 d .
O5 O 0.4092(7) 0.6628(6) 0.2899(2) 0.151(4) Uani 1 1 d .
H5B H 0.4606 0.6668 0.2930 0.181 Uiso 1 1 d R
H5A H 0.3951 0.6124 0.2899 0.181 Uiso 1 1 d R
H6C H 0.3660 0.7403 0.2663 0.181 Uiso 1 1 d R
H6B H 0.2980 0.7891 0.2617 0.181 Uiso 1 1 d R

loop_
_atom_site_aniso_label
_atom_site_aniso_U_11
_atom_site_aniso_U_22
_atom_site_aniso_U_33
_atom_site_aniso_U_23
_atom_site_aniso_U_13
_atom_site_aniso_U_12
Ir1 0.0584(2) 0.04767(18) 0.02803(15) 0.00584(17) -0.00161(17) 0.00963(13)
Zn 0.0955(12) 0.0537(8) 0.0167(6) 0.000 0.000 -0.0004(8)
O1 0.100(5) 0.094(5) 0.058(4) 0.019(4) -0.043(4) -0.033(4)
O2 0.065(4) 0.095(5) 0.031(3) 0.024(3) -0.007(3) -0.015(3)
O3 0.273(13) 0.094(6) 0.106(7) -0.046(5) -0.133(8) 0.097(7)
O4 0.124(6) 0.071(4) 0.034(3) -0.016(3) -0.031(4) 0.039(4)
C1 0.061(5) 0.063(5) 0.022(4) 0.011(3) -0.008(3) -0.006(4)
C2 0.073(7) 0.100(8) 0.051(6) -0.016(5) 0.019(6) 0.018(6)
C3 0.091(8) 0.068(6) 0.088(7) -0.015(6) -0.029(6) 0.015(6)
C4 0.064(5) 0.080(6) 0.026(4) -0.009(4) -0.014(4) 0.028(5)
C11 0.089(7) 0.058(5) 0.061(7) 0.007(5) -0.030(6) 0.016(5)
C5 0.062(5) 0.061(4) 0.024(4) 0.007(4) -0.012(4) 0.002(3)
C6 0.140(11) 0.058(6) 0.045(6) 0.013(5) -0.013(7) 0.001(7)
C33 0.082(6) 0.045(4) 0.053(5) 0.010(5) 0.007(6) 0.008(4)
C7 0.070(7) 0.136(11) 0.093(10) -0.038(9) 0.013(7) 0.005(8)
C8 0.126(11) 0.057(6) 0.120(11) -0.022(7) -0.067(9) 0.033(6)
C9 0.086(7) 0.057(5) 0.070(7) 0.005(5) -0.013(6) 0.008(5)
C10 0.093(7) 0.062(5) 0.030(4) 0.019(4) -0.018(4) -0.022(5)
N1 0.047(3) 0.043(3) 0.031(3) 0.010(3) -0.006(3) 0.001(3)
C12 0.071(6) 0.066(5) 0.024(4) -0.004(4) -0.008(4) 0.022(5)
C13 0.067(5) 0.075(6) 0.043(4) 0.003(5) -0.020(4) -0.007(5)
C14 0.090(8) 0.097(8) 0.059(7) 0.005(6) 0.029(6) 0.022(7)
C15 0.065(5) 0.056(5) 0.024(4) 0.007(3) -0.002(4) 0.002(4)
N2 0.046(3) 0.046(3) 0.025(3) 0.000(3) -0.001(2) 0.015(2)
C16 0.189(16) 0.050(6) 0.104(10) 0.003(7) -0.085(11) 0.024(8)
C17 0.105(8) 0.090(7) 0.032(4) -0.013(5) -0.032(5) 0.044(6)
C18 0.086(7) 0.074(7) 0.059(6) -0.025(5) -0.018(5) 0.018(6)
C34 0.093(7) 0.076(6) 0.042(5) 0.012(5) -0.028(5) -0.032(6)
C19 0.076(6) 0.074(6) 0.036(4) -0.008(4) -0.024(4) 0.002(5)
C20 0.171(13) 0.064(7) 0.063(7) 0.020(6) -0.048(8) 0.020(8)
C21 0.088(8) 0.109(9) 0.081(8) 0.023(8) 0.044(7) 0.015(8)
C22 0.096(9) 0.063(6) 0.116(10) 0.023(6) 0.002(9) -0.021(6)
C23 0.081(7) 0.070(6) 0.073(7) 0.009(5) 0.015(6) -0.012(5)
C24 0.087(8) 0.110(10) 0.099(9) -0.033(8) -0.017(7) 0.038(8)
C25 0.105(9) 0.086(7) 0.065(7) 0.019(6) 0.036(7) -0.007(7)
C26 0.067(7) 0.132(12) 0.110(10) -0.049(9) 0.010(7) 0.026(7)
C27 0.058(5) 0.055(4) 0.028(4) 0.008(3) -0.010(4) -0.004(4)
C28 0.059(5) 0.071(6) 0.023(4) 0.007(4) -0.005(4) -0.011(4)
C29 0.084(7) 0.056(5) 0.052(6) 0.021(5) 0.009(5) 0.009(5)
C30 0.068(5) 0.040(4) 0.063(6) 0.010(4) -0.009(5) 0.008(4)
C31 0.094(7) 0.048(5) 0.036(5) 0.006(4) 0.014(5) 0.004(5)
C32 0.042(4) 0.054(5) 0.034(4) 0.004(4) 0.000(3) -0.009(4)
N3 0.065(5) 0.057(4) 0.038(4) 0.014(3) 0.015(3) 0.011(3)
N4 0.063(4) 0.065(5) 0.043(4) -0.015(4) -0.006(4) 0.011(4)
O6 0.32(2) 0.27(2) 0.098(9) 0.029(10) -0.020(14) 0.129(18)
O5 0.196(11) 0.132(9) 0.123(9) -0.019(7) 0.057(8) 0.015(8)

loop_
_atom_type_symbol
_atom_type_description
_atom_type_scat_dispersion_real
_atom_type_scat_dispersion_imag
_atom_type_scat_source
C C 0.0181 0.0091 'International Tables Vol C Tables 4.2.6.8 and 6.1.1.4'
H H 0.0000 0.0000 'International Tables Vol C Tables 4.2.6.8 and 6.1.1.4'
N N 0.0311 0.0180 'International Tables Vol C Tables 4.2.6.8 and 6.1.1.4'
O O 0.0492 0.0322 'International Tables Vol C Tables 4.2.6.8 and 6.1.1.4'
Zn Zn -1.5491 0.6778 'International Tables Vol C Tables 4.2.6.8 and 6.1.1.4'
Ir Ir -4.7710 6.5667 'International Tables Vol C Tables 4.2.6.8 and 6.1.1.4'

loop_
_geom_angle_atom_site_label_1
_geom_angle_atom_site_label_2
_geom_angle_atom_site_label_3
_geom_angle
_geom_angle_site_symmetry_1
_geom_angle_site_symmetry_3
C15 Ir1 C11 89.2(4) . .
C15 Ir1 N4 94.7(3) . .
C11 Ir1 N4 80.5(4) . .
C15 Ir1 N3 81.2(3) . .
C11 Ir1 N3 92.3(4) . .
N4 Ir1 N3 171.8(3) . .
C15 Ir1 N1 98.1(3) . .
C11 Ir1 N1 170.3(4) . .
N4 Ir1 N1 92.5(3) . .
N3 Ir1 N1 95.1(2) . .
C15 Ir1 N2 172.5(3) . .
C11 Ir1 N2 96.5(4) . .
N4 Ir1 N2 91.0(3) . .
N3 Ir1 N2 93.7(3) . .
N1 Ir1 N2 76.8(2) . .
O2 Zn O2 101.3(3) 15_564 16_444
O2 Zn O4 113.0(3) 15_564 .
O2 Zn O4 118.5(3) 16_444 .
O2 Zn O4 118.5(3) 15_564 3_665
O2 Zn O4 113.0(3) 16_444 3_665
O4 Zn O4 93.6(5) . 3_665
C28 O2 Zn 114.2(5) . 7_665
C17 O4 Zn 118.9(6) . .
C10 C1 C32 118.5(7) . .
C10 C1 C28 123.1(7) . .
C32 C1 C28 118.3(7) . .
N4 C2 C7 121.9(12) . .
C8 C3 C11 120.4(14) . .
C8 C3 C18 124.1(14) . .
C11 C3 C18 115.4(11) . .
C19 C4 C12 118.3(7) . .
C19 C4 C17 122.9(9) . .
C12 C4 C17 118.8(9) . .
C3 C11 C6 119.0(10) . .
C3 C11 Ir1 113.9(9) . .
C6 C11 Ir1 127.1(9) . .
N2 C5 C13 120.4(7) . .
N2 C5 C27 115.9(7) . .
C13 C5 C27 123.7(8) . .
C20 C6 C11 119.5(13) . .
C23 C33 C15 122.3(11) . .
C23 C33 C29 122.8(10) . .
C15 C33 C29 114.9(9) . .
C26 C7 C2 120.0(15) . .
C16 C8 C3 118.4(14) . .
C22 C9 C30 118.4(11) . .
C1 C10 C34 120.4(8) . .
C32 N1 C27 118.8(6) . .
C32 N1 Ir1 124.7(5) . .
C27 N1 Ir1 115.4(5) . .
N2 C12 C4 120.8(8) . .
C19 C13 C5 119.1(10) . .
C31 C14 C21 118.8(11) . .
C30 C15 C33 116.9(9) . .
C30 C15 Ir1 128.7(7) . .
C33 C15 Ir1 114.3(7) . .
C12 N2 C5 120.0(7) . .
C12 N2 Ir1 123.9(6) . .
C5 N2 Ir1 115.8(5) . .
C20 C16 C8 123.3(11) . .
O3 C17 O4 127.9(8) . .
O3 C17 C4 116.2(9) . .
O4 C17 C4 115.8(8) . .
N4 C18 C24 123.2(12) . .
N4 C18 C3 112.5(11) . .
C24 C18 C3 124.2(13) . .
C27 C34 C10 120.1(9) . .
C13 C19 C4 121.3(10) . .
C16 C20 C6 119.2(13) . .
C25 C21 C14 119.9(11) . .
C23 C22 C9 122.0(12) . .
C22 C23 C33 119.7(12) . .
C26 C24 C18 118.9(13) . .
C21 C25 C29 121.0(12) . .
C24 C26 C7 119.1(12) . .
C34 C27 N1 119.9(7) . .
C34 C27 C5 124.9(8) . .
N1 C27 C5 115.2(7) . .
O1 C28 O2 124.7(7) . .
O1 C28 C1 121.1(8) . .
O2 C28 C1 114.2(7) . .
N3 C29 C25 118.7(10) . .
N3 C29 C33 114.7(9) . .
C25 C29 C33 126.6(11) . .
C15 C30 C9 120.5(10) . .
N3 C31 C14 123.2(11) . .
N1 C32 C1 122.3(8) . .
C31 N3 C29 118.3(8) . .
C31 N3 Ir1 127.6(7) . .
C29 N3 Ir1 114.0(6) . .
C2 N4 C18 116.7(9) . .
C2 N4 Ir1 125.6(7) . .
C18 N4 Ir1 117.7(7) . .

loop_
_geom_bond_atom_site_label_1
_geom_bond_atom_site_label_2
_geom_bond_distance
_geom_bond_site_symmetry_2
Ir1 C15 2.022(9) .
Ir1 C11 2.031(9) .
Ir1 N4 2.043(8) .
Ir1 N3 2.055(7) .
Ir1 N1 2.139(6) .
Ir1 N2 2.143(7) .
Zn O2 1.944(6) 15_564
Zn O2 1.944(6) 16_444
Zn O4 1.951(6) .
Zn O4 1.951(6) 3_665
O1 C28 1.224(10) .
O2 C28 1.311(10) .
O2 Zn 1.944(6) 7_665
O3 C17 1.218(11) .
O4 C17 1.262(12) .
C1 C10 1.339(12) .
C1 C32 1.381(11) .
C1 C28 1.495(10) .
C2 N4 1.351(14) .
C2 C7 1.377(15) .
C3 C8 1.388(16) .
C3 C11 1.419(18) .
C3 C18 1.504(15) .
C4 C19 1.363(14) .
C4 C12 1.404(13) .
C4 C17 1.503(10) .
C11 C6 1.424(17) .
C5 N2 1.351(10) .
C5 C13 1.397(12) .
C5 C27 1.480(11) .
C6 C20 1.375(15) .
C33 C23 1.386(14) .
C33 C15 1.411(14) .
C33 C29 1.477(16) .
C7 C26 1.36(2) .
C8 C16 1.36(2) .
C9 C22 1.400(16) .
C9 C30 1.427(14) .
C10 C34 1.368(11) .
N1 C32 1.332(10) .
N1 C27 1.367(10) .
C12 N2 1.338(10) .
C13 C19 1.343(11) .
C14 C31 1.363(14) .
C14 C21 1.368(17) .
C15 C30 1.366(13) .
C16 C20 1.39(2) .
C18 N4 1.356(14) .
C18 C24 1.371(17) .
C34 C27 1.362(12) .
C21 C25 1.329(16) .
C22 C23 1.304(15) .
C24 C26 1.36(2) .
C25 C29 1.390(15) .
C29 N3 1.393(13) .
C31 N3 1.318(12) .

loop_
_platon_squeeze_void_nr
_platon_squeeze_void_average_x
_platon_squeeze_void_average_y
_platon_squeeze_void_average_z
_platon_squeeze_void_volume
_platon_squeeze_void_count_electrons
_platon_squeeze_void_content
1 -0.015 0.010 0.001 770 161 ' '
2 0.000 0.000 0.144 28 3 ' '
3 -0.071 0.369 0.251 770 161 ' '
4 0.000 0.500 0.394 28 3 ' '
5 -0.013 -0.006 0.501 770 161 ' '
6 0.000 0.000 0.644 28 3 ' '
7 0.055 0.380 0.751 769 161 ' '
8 0.000 0.500 0.894 28 3 ' '
9 0.500 0.500 0.144 28 3 ' '
10 0.500 1.000 0.394 28 3 ' '
11 0.500 0.500 0.644 28 3 ' '
12 0.500 0.000 0.894 28 3 ' '
